data_7250805
loop_
_publ_author_name
'Ozeryanskii, Valery A.'
'Demidov, Oleg P.'
'Marchenko, Andrey V.'

_publ_section_title
;
 Intramolecular hydrogen bonding in 1,8-bis(dimethylamino)naphthalenes
 containing two to four heteroatomic functions in the ortho- and
 peri-positions: from CD3 to sulfur and selenium
;
_journal_issue 37
_journal_name_full CrystEngComm
_journal_page_first 6163
_journal_page_last 6173
_journal_paper_doi 10.1039/D5CE00621J
_journal_volume 27
_journal_year 2025
_chemical_formula_moiety '2(Br), C18 H27 N2, H4 N'
_chemical_formula_sum 'C18 H31 Br2 N3'
_chemical_formula_weight 449.28
_chemical_temperature_decomposition 501.1(10)
_space_group_crystal_system monoclinic
_space_group_IT_number 14
_space_group_name_Hall '-P 2yn'
_space_group_name_H-M_alt 'P 1 21/n 1'
_atom_sites_solution_hydrogens mixed
_atom_sites_solution_primary dual
_audit_creation_date 2023-02-22
_audit_creation_method
;
Olex2 1.5
(compiled 2022.04.07 svn.rca3783a0 for OlexSys, GUI svn.r6498)
;
_audit_update_record
;
2025-06-13 deposited with the CCDC.	2025-08-25 downloaded from the CCDC.
;
_cell_angle_alpha 90
_cell_angle_beta 107.6710(10)
_cell_angle_gamma 90
_cell_formula_units_Z 4
_cell_length_a 12.84420(10)
_cell_length_b 8.77120(10)
_cell_length_c 19.1298(2)
_cell_measurement_reflns_used 12954
_cell_measurement_temperature 100.01(16)
_cell_measurement_theta_max 75.9330
_cell_measurement_theta_min 3.6340
_cell_volume 2053.46(4)
_computing_cell_refinement 'CrysAlisPro 1.171.42.49 (Rigaku OD, 2022)'
_computing_data_collection 'CrysAlisPro 1.171.42.49 (Rigaku OD, 2022)'
_computing_data_reduction 'CrysAlisPro 1.171.42.49 (Rigaku OD, 2022)'
_computing_molecular_graphics 'Olex2 1.5 (Dolomanov et al., 2009)'
_computing_publication_material 'Olex2 1.5 (Dolomanov et al., 2009)'
_computing_structure_refinement 'SHELXL 2019/2 (Sheldrick, 2015)'
_computing_structure_solution 'SHELXT 2018/2 (Sheldrick, 2018)'
_diffrn_ambient_environment N~2~
_diffrn_ambient_temperature 100.01(16)
_diffrn_detector 'CCD plate'
_diffrn_detector_area_resol_mean 5.2529
_diffrn_detector_type AtlasS2
_diffrn_measured_fraction_theta_full 1.000
_diffrn_measured_fraction_theta_max 0.997
_diffrn_measurement_details
;
List of Runs (angles in degrees, time in seconds):

  # Type    Start    End  Width  t~exp~   \w     \q     \k     \f   Frames
#--------------------------------------------------------------------------
  1  \w    -89.00  39.00   1.00    1.00    --  -42.10  17.00 111.00  128
  2  \w   -123.00   4.00   1.00    1.00    --  -42.10 -17.00 -57.00  127
  3  \w     -4.00 123.00   1.00    1.00    --   42.10  17.00 111.00  127
  4  \w     65.00 178.00   1.00    1.21    --  112.00  17.00 111.00  113
  5  \w     31.00 159.00   1.00    1.21    --  112.00 -17.00 -57.00  128
  6  \w      1.00  83.00   1.00    1.00    --   42.10 -99.00-120.00   82
  7  \w      1.00  83.00   1.00    1.00    --   42.10 -99.00 -90.00   82
  8  \w     36.00 113.00   1.00    1.21    --  112.00-111.00  90.00   77
  9  \w     39.00 138.00   1.00    1.21    --  112.00 -45.00  30.00   99
 10  \w     39.00  83.00   1.00    1.21    --  112.00-111.00-120.00   44
 11  \w     85.00 178.00   1.00    1.21    --  112.00  30.00   0.00   93
 12  \w     54.00 110.00   1.00    1.21    --  112.00-111.00   0.00   56
 13  \w     93.00 160.00   1.00    1.21    --  112.00  30.00  60.00   67
 14  \w     41.00 109.00   1.00    1.21    --  112.00 -45.00  90.00   68
 15  \w     85.00 178.00   1.00    1.21    --  112.00  30.00 -90.00   93
 16  \w     37.00  63.00   1.00    1.21    --  112.00-111.00-150.00   26
 17  \w     85.00 111.00   1.00    1.21    --  112.00-111.00-150.00   26
 18  \w     31.00  56.00   1.00    1.21    --  112.00 -95.00  60.00   25
 19  \w     74.00 100.00   1.00    1.21    --  112.00 -95.00  60.00   26
 20  \w    109.00 143.00   1.00    1.21    --  112.00  61.00 -60.00   34
 21  \w     41.00 110.00   1.00    1.21    --  112.00 -95.00 -90.00   69
 22  \w    120.00 176.00   1.00    1.21    --  112.00 111.00 120.00   56
 23  \w     75.00 101.00   1.00    1.21    --  112.00 178.00-120.00   26
 24  \w    124.00 150.00   1.00    1.21    --  112.00 178.00-120.00   26
 25  \w     77.00 111.00   1.00    1.21    --  112.00-111.00  60.00   34
 26  \w    147.00 174.00   1.00    1.21    --  112.00 111.00-120.00   27
 27  \w    101.00 127.00   1.00    1.21    --  112.00 111.00  60.00   26
 28  \w     33.00  87.00   1.00    1.21    --  112.00 -95.00 -60.00   54
;
_diffrn_measurement_device 'four-circle diffractometer'
_diffrn_measurement_device_type 'SuperNova, Dual, Cu at home/near, AtlasS2'
_diffrn_measurement_method '\w scans'
_diffrn_orient_matrix_type 'CrysAlisPro convention (1999,Acta A55,543-557)'
_diffrn_orient_matrix_UB_11 0.0804130000
_diffrn_orient_matrix_UB_12 0.0346283000
_diffrn_orient_matrix_UB_13 0.0762834000
_diffrn_orient_matrix_UB_21 -0.0966718000
_diffrn_orient_matrix_UB_22 0.0184210000
_diffrn_orient_matrix_UB_23 0.0311648000
_diffrn_orient_matrix_UB_31 0.0058773000
_diffrn_orient_matrix_UB_32 -0.1712521000
_diffrn_orient_matrix_UB_33 0.0187225000
_diffrn_radiation_monochromator mirror
_diffrn_radiation_probe x-ray
_diffrn_radiation_type 'Cu K\a'
_diffrn_radiation_wavelength 1.54184
_diffrn_reflns_av_R_equivalents 0.0247
_diffrn_reflns_av_unetI/netI 0.0174
_diffrn_reflns_Laue_measured_fraction_full 1.000
_diffrn_reflns_Laue_measured_fraction_max 0.997
_diffrn_reflns_limit_h_max 16
_diffrn_reflns_limit_h_min -16
_diffrn_reflns_limit_k_max 8
_diffrn_reflns_limit_k_min -11
_diffrn_reflns_limit_l_max 24
_diffrn_reflns_limit_l_min -24
_diffrn_reflns_number 21893
_diffrn_reflns_point_group_measured_fraction_full 1.000
_diffrn_reflns_point_group_measured_fraction_max 0.997
_diffrn_reflns_theta_full 67.684
_diffrn_reflns_theta_max 76.269
_diffrn_reflns_theta_min 3.689
_diffrn_source 'micro-focus sealed X-ray tube'
_diffrn_source_type 'SuperNova (Cu) X-ray Source'
_exptl_absorpt_coefficient_mu 5.017
_exptl_absorpt_correction_T_max 1.000
_exptl_absorpt_correction_T_min 0.745
_exptl_absorpt_correction_type gaussian
_exptl_absorpt_process_details
;
CrysAlisPro 1.171.42.49 (Rigaku Oxford Diffraction, 2022)
Numerical absorption correction based on gaussian integration over
a multifaceted crystal model
Empirical absorption correction using spherical harmonics,
implemented in SCALE3 ABSPACK scaling algorithm.
;
_exptl_crystal_colour colourless
_exptl_crystal_colour_primary colourless
_exptl_crystal_density_diffrn 1.453
_exptl_crystal_description plate
_exptl_crystal_F_000 920
_exptl_crystal_recrystallization_method 'Re-crystallisation from solvent: Acetonitrile/chloroform'
_exptl_crystal_size_max 0.377
_exptl_crystal_size_mid 0.13
_exptl_crystal_size_min 0.086
_refine_diff_density_max 0.325
_refine_diff_density_min -0.648
_refine_diff_density_rms 0.072
_refine_ls_extinction_method none
_refine_ls_goodness_of_fit_ref 1.054
_refine_ls_hydrogen_treatment mixed
_refine_ls_matrix_type full
_refine_ls_number_parameters 236
_refine_ls_number_reflns 4288
_refine_ls_number_restraints 0
_refine_ls_restrained_S_all 1.054
_refine_ls_R_factor_all 0.0249
_refine_ls_R_factor_gt 0.0232
_refine_ls_shift/su_max 0.001
_refine_ls_shift/su_mean 0.000
_refine_ls_structure_factor_coef Fsqd
_refine_ls_weighting_details 'w=1/[\s^2^(Fo^2^)+(0.0297P)^2^+1.0738P] where P=(Fo^2^+2Fc^2^)/3'
_refine_ls_weighting_scheme calc
_refine_ls_wR_factor_gt 0.0602
_refine_ls_wR_factor_ref 0.0615
_reflns_Friedel_coverage 0.000
_reflns_number_gt 3974
_reflns_number_total 4288
_reflns_threshold_expression 'I > 2\s(I)'
_cod_data_source_file d5ce00621j2.cif
_cod_data_source_block Str_7xHBrxNH4Br
_cod_depositor_comments
;
The following automatic conversions were performed:

data name '_chemical_melting_point' was changed to
'_chemical_temperature_decomposition' since the value had been given
as '227-229 deg.C (decomp.)'. The value was changed to '501.1(10)' --
it was converted from degrees Celsius (C) to kelvins (K), the average
value was taken and precision was estimated.

Automatic conversion script
Id: cif_fix_values 8170 2020-07-09 18:12:32Z antanas 

 Adding full bibliography for 7250802--7250812.cif.
;
_cod_original_cell_volume 2053.45(4)
_cod_database_code 7250805
_shelx_shelxl_version_number 2019/2
_chemical_oxdiff_formula 'C18 H27 Br N2'
_shelx_space_group_comment
;
The symmetry employed for this shelxl refinement is uniquely defined
by the following loop, which should always be used as a source of
symmetry information in preference to the above space-group names.
They are only intended as comments.
;
_shelx_estimated_absorpt_t_max 0.672
_shelx_estimated_absorpt_t_min 0.254
_olex2_refinement_description
;
1. Fixed Uiso
 At 1.2 times of:
  All C(H) groups
 At 1.5 times of:
  All C(H,H,H) groups
2.a Aromatic/amide H refined with riding coordinates:
 C3(H3), C7(H7)
2.b Idealised Me refined as rotating group:
 C16(H16A,H16B,H16C), C17(H17A,H17B,H17C), C15(H15A,H15B,H15C), C14(H14A,H14B,
 H14C), C11(H11A,H11B,H11C), C12(H12A,H12B,H12C), C13(H13A,H13B,H13C), C18(H18A,
 H18B,H18C)
;
_olex2_submission_special_instructions 'No special instructions were received'
_oxdiff_exptl_absorpt_empirical_details
;
Empirical correction (ABSPACK) includes:
- Absorption correction using spherical harmonics
- Frame scaling
;
_oxdiff_exptl_absorpt_empirical_full_max 2.032
_oxdiff_exptl_absorpt_empirical_full_min 0.621

loop_
_space_group_symop_operation_xyz
'x, y, z'
'-x+1/2, y+1/2, -z+1/2'
'-x, -y, -z'
'x-1/2, -y-1/2, z-1/2'

loop_
_atom_site_label
_atom_site_type_symbol
_atom_site_fract_x
_atom_site_fract_y
_atom_site_fract_z
_atom_site_U_iso_or_equiv
_atom_site_adp_type
_atom_site_occupancy
_atom_site_site_symmetry_order
_atom_site_calc_flag
_atom_site_refinement_flags_posn
_atom_site_refinement_flags_adp
_atom_site_refinement_flags_occupancy
_atom_site_disorder_assembly
_atom_site_disorder_group
Br2 Br 0.53935(2) 0.51327(2) 0.63699(2) 0.02016(6) Uani 1 1 d . . . . .
Br1 Br 0.79748(2) 0.49948(2) 0.97816(2) 0.02539(6) Uani 1 1 d . . . . .
N1 N 0.56679(10) 0.13077(14) 0.77428(6) 0.0149(2) Uani 1 1 d . . . . .
N2 N 0.40634(10) 0.29643(14) 0.77338(7) 0.0153(2) Uani 1 1 d . . . . .
N3 N 0.50042(12) 0.24964(18) 0.50303(8) 0.0217(3) Uani 1 1 d . . . . .
C9 C 0.37906(11) 0.19469(17) 0.82584(7) 0.0140(3) Uani 1 1 d . . . . .
C2 C 0.58738(12) -0.11886(17) 0.83733(8) 0.0152(3) Uani 1 1 d . . . . .
C3 C 0.55867(12) -0.21502(16) 0.88747(8) 0.0154(3) Uani 1 1 d . . . . .
H3 H 0.595895 -0.309621 0.899246 0.018 Uiso 1 1 calc R U . . .
C4 C 0.48052(11) -0.18097(16) 0.92038(8) 0.0139(3) Uani 1 1 d . . . . .
C5 C 0.41936(11) -0.04160(16) 0.90120(7) 0.0116(3) Uani 1 1 d . . . . .
C6 C 0.33317(12) 0.00159(16) 0.93111(8) 0.0138(3) Uani 1 1 d . . . . .
C10 C 0.44489(11) 0.05913(16) 0.84864(7) 0.0117(3) Uani 1 1 d . . . . .
C1 C 0.53320(12) 0.01802(16) 0.82000(8) 0.0129(3) Uani 1 1 d . . . . .
C7 C 0.27438(12) 0.13087(18) 0.90580(8) 0.0168(3) Uani 1 1 d . . . . .
H7 H 0.217526 0.157346 0.925769 0.020 Uiso 1 1 calc R U . . .
C16 C 0.46745(13) -0.29738(18) 0.97540(9) 0.0202(3) Uani 1 1 d . . . . .
H16A H 0.393884 -0.341295 0.958350 0.030 Uiso 1 1 calc R U . . .
H16B H 0.478218 -0.247865 1.022999 0.030 Uiso 1 1 calc R U . . .
H16C H 0.521766 -0.378443 0.980516 0.030 Uiso 1 1 calc R U . . .
C8 C 0.29296(12) 0.22703(17) 0.85199(8) 0.0173(3) Uani 1 1 d . . . . .
C17 C 0.29865(13) -0.08650(19) 0.98823(8) 0.0194(3) Uani 1 1 d . . . . .
H17A H 0.275460 -0.189163 0.969786 0.029 Uiso 1 1 calc R U . . .
H17B H 0.237774 -0.033714 0.998670 0.029 Uiso 1 1 calc R U . . .
H17C H 0.360331 -0.093752 1.033307 0.029 Uiso 1 1 calc R U . . .
C15 C 0.67632(13) -0.1760(2) 0.80755(9) 0.0220(3) Uani 1 1 d . . . . .
H15A H 0.717409 -0.257091 0.839370 0.033 Uiso 1 1 calc R U . . .
H15B H 0.725789 -0.091831 0.806033 0.033 Uiso 1 1 calc R U . . .
H15C H 0.643528 -0.216070 0.757899 0.033 Uiso 1 1 calc R U . . .
C14 C 0.32794(13) 0.2923(2) 0.69849(9) 0.0245(4) Uani 1 1 d . . . . .
H14A H 0.321512 0.187576 0.679797 0.037 Uiso 1 1 calc R U . . .
H14B H 0.354099 0.358649 0.666162 0.037 Uiso 1 1 calc R U . . .
H14C H 0.256305 0.327906 0.699948 0.037 Uiso 1 1 calc R U . . .
C11 C 0.66844(12) 0.2142(2) 0.81463(9) 0.0208(3) Uani 1 1 d . . . . .
H11A H 0.662076 0.251326 0.861481 0.031 Uiso 1 1 calc R U . . .
H11B H 0.678815 0.300907 0.785100 0.031 Uiso 1 1 calc R U . . .
H11C H 0.731217 0.145322 0.823808 0.031 Uiso 1 1 calc R U . . .
C12 C 0.56670(14) 0.0816(2) 0.69992(8) 0.0231(3) Uani 1 1 d . . . . .
H12A H 0.634278 0.025893 0.703560 0.035 Uiso 1 1 calc R U . . .
H12B H 0.561980 0.171405 0.668631 0.035 Uiso 1 1 calc R U . . .
H12C H 0.503765 0.015079 0.678532 0.035 Uiso 1 1 calc R U . . .
C13 C 0.43973(16) 0.45238(19) 0.80154(10) 0.0272(4) Uani 1 1 d . . . . .
H13A H 0.375477 0.509151 0.804481 0.041 Uiso 1 1 calc R U . . .
H13B H 0.472566 0.505148 0.768259 0.041 Uiso 1 1 calc R U . . .
H13C H 0.493185 0.445766 0.850456 0.041 Uiso 1 1 calc R U . . .
C18 C 0.21304(15) 0.3574(2) 0.82814(10) 0.0286(4) Uani 1 1 d . . . . .
H18A H 0.218288 0.424233 0.870136 0.043 Uiso 1 1 calc R U . . .
H18B H 0.138623 0.316904 0.809411 0.043 Uiso 1 1 calc R U . . .
H18C H 0.230395 0.415710 0.789398 0.043 Uiso 1 1 calc R U . . .
H3A H 0.4925(18) 0.306(3) 0.4640(13) 0.031(6) Uiso 1 1 d . . . . .
H3B H 0.510(2) 0.315(3) 0.5409(14) 0.045(7) Uiso 1 1 d . . . . .
H3C H 0.562(2) 0.185(3) 0.5081(12) 0.036(6) Uiso 1 1 d . . . . .
H3D H 0.442(2) 0.191(3) 0.4990(13) 0.043(7) Uiso 1 1 d . . . . .
H1 H 0.496(2) 0.224(3) 0.7667(14) 0.057(8) Uiso 1 1 d . . . . .

loop_
_atom_site_aniso_label
_atom_site_aniso_U_11
_atom_site_aniso_U_22
_atom_site_aniso_U_33
_atom_site_aniso_U_23
_atom_site_aniso_U_13
_atom_site_aniso_U_12
Br2 0.01981(10) 0.02221(10) 0.01770(9) 0.00270(6) 0.00458(7) -0.00216(6)
Br1 0.02008(10) 0.01722(10) 0.03871(12) 0.00069(6) 0.00870(8) 0.00100(6)
N1 0.0139(6) 0.0191(6) 0.0123(6) 0.0013(5) 0.0048(5) -0.0019(5)
N2 0.0180(6) 0.0137(6) 0.0132(6) 0.0042(5) 0.0032(5) 0.0004(5)
N3 0.0272(8) 0.0164(7) 0.0209(7) 0.0016(5) 0.0062(6) -0.0006(5)
C9 0.0148(7) 0.0141(7) 0.0117(6) 0.0031(5) 0.0020(5) -0.0004(5)
C2 0.0127(6) 0.0173(7) 0.0151(7) -0.0029(5) 0.0035(5) -0.0014(5)
C3 0.0150(6) 0.0118(6) 0.0171(7) -0.0004(5) 0.0013(5) 0.0010(5)
C4 0.0145(6) 0.0120(6) 0.0124(6) 0.0002(5) 0.0000(5) -0.0025(5)
C5 0.0109(6) 0.0124(6) 0.0095(6) -0.0011(5) 0.0002(5) -0.0019(5)
C6 0.0126(7) 0.0176(7) 0.0101(6) -0.0016(5) 0.0017(5) -0.0040(5)
C10 0.0104(6) 0.0134(7) 0.0101(6) -0.0011(5) 0.0013(5) -0.0015(5)
C1 0.0114(6) 0.0159(7) 0.0108(6) -0.0002(5) 0.0021(5) -0.0022(5)
C7 0.0130(6) 0.0202(7) 0.0177(7) -0.0013(6) 0.0056(5) 0.0001(6)
C16 0.0238(8) 0.0153(7) 0.0213(7) 0.0054(6) 0.0066(6) 0.0007(6)
C8 0.0154(7) 0.0168(7) 0.0183(7) 0.0015(6) 0.0032(6) 0.0031(6)
C17 0.0189(7) 0.0238(8) 0.0169(7) 0.0028(6) 0.0076(6) -0.0026(6)
C15 0.0191(7) 0.0218(8) 0.0281(8) -0.0012(6) 0.0115(7) 0.0029(6)
C14 0.0195(8) 0.0329(9) 0.0168(7) 0.0112(6) -0.0011(6) 0.0009(6)
C11 0.0154(7) 0.0229(8) 0.0236(8) 0.0028(6) 0.0052(6) -0.0061(6)
C12 0.0291(8) 0.0279(8) 0.0152(7) 0.0016(6) 0.0111(6) -0.0002(7)
C13 0.0425(10) 0.0150(8) 0.0286(9) -0.0006(7) 0.0177(8) -0.0041(7)
C18 0.0269(9) 0.0271(9) 0.0347(9) 0.0104(7) 0.0138(7) 0.0136(7)

loop_
_atom_type_symbol
_atom_type_description
_atom_type_scat_dispersion_real
_atom_type_scat_dispersion_imag
_atom_type_scat_source
C C 0.0181 0.0091 'International Tables Vol C Tables 4.2.6.8 and 6.1.1.4'
H H 0.0000 0.0000 'International Tables Vol C Tables 4.2.6.8 and 6.1.1.4'
Br Br -0.6763 1.2805 'International Tables Vol C Tables 4.2.6.8 and 6.1.1.4'
N N 0.0311 0.0180 'International Tables Vol C Tables 4.2.6.8 and 6.1.1.4'

loop_
_exptl_crystal_face_index_h
_exptl_crystal_face_index_k
_exptl_crystal_face_index_l
_exptl_crystal_face_perp_dist
-7 0 9 0.0458
7 0 -9 0.0460
0 6 -3 0.1786
-8 0 2 0.0513
-8 0 -2 0.0537
6 1 5 0.0570
6 -1 6 0.0632
-6 0 -5 0.0500
4 0 9 0.0608
8 1 -6 0.0559
0 -6 3 0.1710
-6 0 -5 0.0514
4 1 8 0.0627
-2 0 -11 0.0563
-1 1 12 0.0613
3 0 -12 0.0597
8 0 -1 0.0285

loop_
_geom_angle_atom_site_label_1
_geom_angle_atom_site_label_2
_geom_angle_atom_site_label_3
_geom_angle
_geom_angle_site_symmetry_1
_geom_angle_site_symmetry_3
_geom_angle_publ_flag
C1 N1 C11 113.05(11) . . ?
C1 N1 C12 117.36(12) . . ?
C1 N1 H1 100.4(13) . . ?
C11 N1 H1 104.0(13) . . ?
C12 N1 C11 112.59(12) . . ?
C12 N1 H1 107.5(12) . . ?
C9 N2 C14 114.50(12) . . ?
C9 N2 C13 114.59(12) . . ?
C9 N2 H1 99.5(11) . . ?
C14 N2 C13 114.23(13) . . ?
C14 N2 H1 104.2(11) . . ?
C13 N2 H1 107.9(11) . . ?
H3A N3 H3B 106(2) . . ?
H3A N3 H3C 107.5(19) . . ?
H3A N3 H3D 112(2) . . ?
H3B N3 H3C 113(2) . . ?
H3B N3 H3D 110(2) . . ?
H3C N3 H3D 108(2) . . ?
C10 C9 N2 117.92(12) . . ?
C8 C9 N2 120.69(13) . . ?
C8 C9 C10 121.39(13) . . ?
C3 C2 C15 116.32(13) . . ?
C1 C2 C3 117.95(13) . . ?
C1 C2 C15 125.73(14) . . ?
C2 C3 H3 117.9 . . ?
C4 C3 C2 124.22(14) . . ?
C4 C3 H3 117.9 . . ?
C3 C4 C5 119.18(13) . . ?
C3 C4 C16 115.11(13) . . ?
C5 C4 C16 125.71(13) . . ?
C4 C5 C6 123.18(13) . . ?
C4 C5 C10 118.28(12) . . ?
C6 C5 C10 118.54(13) . . ?
C5 C6 C17 125.57(13) . . ?
C7 C6 C5 119.03(13) . . ?
C7 C6 C17 115.38(14) . . ?
C9 C10 C5 118.39(12) . . ?
C1 C10 C9 122.95(13) . . ?
C1 C10 C5 118.64(13) . . ?
C2 C1 N1 120.80(13) . . ?
C2 C1 C10 121.54(13) . . ?
C10 C1 N1 117.60(12) . . ?
C6 C7 H7 118.0 . . ?
C6 C7 C8 123.96(14) . . ?
C8 C7 H7 118.0 . . ?
C4 C16 H16A 109.5 . . ?
C4 C16 H16B 109.5 . . ?
C4 C16 H16C 109.5 . . ?
H16A C16 H16B 109.5 . . ?
H16A C16 H16C 109.5 . . ?
H16B C16 H16C 109.5 . . ?
C9 C8 C7 118.47(14) . . ?
C9 C8 C18 126.43(14) . . ?
C7 C8 C18 115.10(13) . . ?
C6 C17 H17A 109.5 . . ?
C6 C17 H17B 109.5 . . ?
C6 C17 H17C 109.5 . . ?
H17A C17 H17B 109.5 . . ?
H17A C17 H17C 109.5 . . ?
H17B C17 H17C 109.5 . . ?
C2 C15 H15A 109.5 . . ?
C2 C15 H15B 109.5 . . ?
C2 C15 H15C 109.5 . . ?
H15A C15 H15B 109.5 . . ?
H15A C15 H15C 109.5 . . ?
H15B C15 H15C 109.5 . . ?
N2 C14 H14A 109.5 . . ?
N2 C14 H14B 109.5 . . ?
N2 C14 H14C 109.5 . . ?
H14A C14 H14B 109.5 . . ?
H14A C14 H14C 109.5 . . ?
H14B C14 H14C 109.5 . . ?
N1 C11 H11A 109.5 . . ?
N1 C11 H11B 109.5 . . ?
N1 C11 H11C 109.5 . . ?
H11A C11 H11B 109.5 . . ?
H11A C11 H11C 109.5 . . ?
H11B C11 H11C 109.5 . . ?
N1 C12 H12A 109.5 . . ?
N1 C12 H12B 109.5 . . ?
N1 C12 H12C 109.5 . . ?
H12A C12 H12B 109.5 . . ?
H12A C12 H12C 109.5 . . ?
H12B C12 H12C 109.5 . . ?
N2 C13 H13A 109.5 . . ?
N2 C13 H13B 109.5 . . ?
N2 C13 H13C 109.5 . . ?
H13A C13 H13B 109.5 . . ?
H13A C13 H13C 109.5 . . ?
H13B C13 H13C 109.5 . . ?
C8 C18 H18A 109.5 . . ?
C8 C18 H18B 109.5 . . ?
C8 C18 H18C 109.5 . . ?
H18A C18 H18B 109.5 . . ?
H18A C18 H18C 109.5 . . ?
H18B C18 H18C 109.5 . . ?

loop_
_geom_bond_atom_site_label_1
_geom_bond_atom_site_label_2
_geom_bond_distance
_geom_bond_site_symmetry_2
_geom_bond_publ_flag
N1 C1 1.4691(18) . ?
N1 C11 1.4915(19) . ?
N1 C12 1.4860(19) . ?
N1 H1 1.20(3) . ?
N2 C9 1.4627(18) . ?
N2 C14 1.4805(19) . ?
N2 C13 1.485(2) . ?
N2 H1 1.36(3) . ?
N3 H3A 0.87(2) . ?
N3 H3B 0.90(3) . ?
N3 H3C 0.95(3) . ?
N3 H3D 0.89(3) . ?
C9 C10 1.447(2) . ?
C9 C8 1.375(2) . ?
C2 C3 1.408(2) . ?
C2 C1 1.377(2) . ?
C2 C15 1.508(2) . ?
C3 H3 0.9500 . ?
C3 C4 1.370(2) . ?
C4 C5 1.439(2) . ?
C4 C16 1.512(2) . ?
C5 C6 1.442(2) . ?
C5 C10 1.4490(19) . ?
C6 C7 1.367(2) . ?
C6 C17 1.511(2) . ?
C10 C1 1.4470(19) . ?
C7 H7 0.9500 . ?
C7 C8 1.406(2) . ?
C16 H16A 0.9800 . ?
C16 H16B 0.9800 . ?
C16 H16C 0.9800 . ?
C8 C18 1.512(2) . ?
C17 H17A 0.9800 . ?
C17 H17B 0.9800 . ?
C17 H17C 0.9800 . ?
C15 H15A 0.9800 . ?
C15 H15B 0.9800 . ?
C15 H15C 0.9800 . ?
C14 H14A 0.9800 . ?
C14 H14B 0.9800 . ?
C14 H14C 0.9800 . ?
C11 H11A 0.9800 . ?
C11 H11B 0.9800 . ?
C11 H11C 0.9800 . ?
C12 H12A 0.9800 . ?
C12 H12B 0.9800 . ?
C12 H12C 0.9800 . ?
C13 H13A 0.9800 . ?
C13 H13B 0.9800 . ?
C13 H13C 0.9800 . ?
C18 H18A 0.9800 . ?
C18 H18B 0.9800 . ?
C18 H18C 0.9800 . ?

loop_
_geom_torsion_atom_site_label_1
_geom_torsion_atom_site_label_2
_geom_torsion_atom_site_label_3
_geom_torsion_atom_site_label_4
_geom_torsion
_geom_torsion_site_symmetry_1
_geom_torsion_site_symmetry_2
_geom_torsion_site_symmetry_3
_geom_torsion_site_symmetry_4
_geom_torsion_publ_flag
N2 C9 C10 C5 179.33(12) . . . . ?
N2 C9 C10 C1 -2.2(2) . . . . ?
N2 C9 C8 C7 -176.02(13) . . . . ?
N2 C9 C8 C18 4.6(2) . . . . ?
C9 C10 C1 N1 9.2(2) . . . . ?
C9 C10 C1 C2 -173.60(13) . . . . ?
C2 C3 C4 C5 2.7(2) . . . . ?
C2 C3 C4 C16 -176.91(14) . . . . ?
C3 C2 C1 N1 173.50(13) . . . . ?
C3 C2 C1 C10 -3.6(2) . . . . ?
C3 C4 C5 C6 177.94(13) . . . . ?
C3 C4 C5 C10 -1.3(2) . . . . ?
C4 C5 C6 C7 -175.42(13) . . . . ?
C4 C5 C6 C17 3.1(2) . . . . ?
C4 C5 C10 C9 176.25(12) . . . . ?
C4 C5 C10 C1 -2.30(19) . . . . ?
C5 C6 C7 C8 -0.5(2) . . . . ?
C5 C10 C1 N1 -172.33(12) . . . . ?
C5 C10 C1 C2 4.9(2) . . . . ?
C6 C5 C10 C9 -3.04(19) . . . . ?
C6 C5 C10 C1 178.41(13) . . . . ?
C6 C7 C8 C9 -3.7(2) . . . . ?
C6 C7 C8 C18 175.70(15) . . . . ?
C10 C9 C8 C7 4.5(2) . . . . ?
C10 C9 C8 C18 -174.90(15) . . . . ?
C10 C5 C6 C7 3.8(2) . . . . ?
C10 C5 C6 C17 -177.66(13) . . . . ?
C1 C2 C3 C4 -0.2(2) . . . . ?
C16 C4 C5 C6 -2.5(2) . . . . ?
C16 C4 C5 C10 178.28(13) . . . . ?
C8 C9 C10 C5 -1.1(2) . . . . ?
C8 C9 C10 C1 177.34(14) . . . . ?
C17 C6 C7 C8 -179.14(14) . . . . ?
C15 C2 C3 C4 179.42(14) . . . . ?
C15 C2 C1 N1 -6.1(2) . . . . ?
C15 C2 C1 C10 176.74(14) . . . . ?
C14 N2 C9 C10 107.43(15) . . . . ?
C14 N2 C9 C8 -72.11(18) . . . . ?
C11 N1 C1 C2 -75.64(17) . . . . ?
C11 N1 C1 C10 101.60(15) . . . . ?
C12 N1 C1 C2 58.00(18) . . . . ?
C12 N1 C1 C10 -124.77(14) . . . . ?
C13 N2 C9 C10 -117.79(15) . . . . ?
C13 N2 C9 C8 62.68(18) . . . . ?

loop_
_exptl_oxdiff_crystal_face_indexfrac_h
_exptl_oxdiff_crystal_face_indexfrac_k
_exptl_oxdiff_crystal_face_indexfrac_l
_exptl_oxdiff_crystal_face_x
_exptl_oxdiff_crystal_face_y
_exptl_oxdiff_crystal_face_z
-7.2077 0.2199 9.1928 0.1293 0.9873 0.0921
7.1813 0.0107 -9.2629 -0.1288 -0.9827 -0.1330
0.1054 5.5498 -2.6788 -0.0037 0.0086 -1.0000
-8.2813 0.1414 2.4019 -0.4778 0.8780 -0.0279
-7.5206 0.3336 -1.6594 -0.7198 0.6815 -0.1324
6.1922 0.8061 4.9431 0.9029 -0.4297 -0.0091
5.9235 -0.7239 5.5111 0.8717 -0.4142 0.2620
-6.0992 0.0456 -5.3083 -0.8938 0.4250 -0.1430
3.9922 -0.3347 8.5596 0.9624 -0.1253 0.2410
8.0788 0.5197 -6.3789 0.1810 -0.9702 -0.1609
-0.2453 -5.5550 2.6756 -0.0080 0.0048 1.0000
-6.1551 -0.2928 -5.1741 -0.8998 0.4284 -0.0829
4.1609 0.9826 8.1656 0.9915 -0.1297 0.0091
-1.6528 -0.0082 -10.8510 -0.9609 -0.1785 -0.2115
-0.8918 0.5176 12.1194 0.8707 0.4735 0.1330
3.3760 -0.2506 -12.3351 -0.6782 -0.7154 -0.1682
8.1506 0.0954 -1.2010 0.5671 -0.8236 0.0091
